data_7048726
loop_
_publ_author_name
'Pang, Ronglin'
'Li, Junxia'
'Cui, Zhongzheng'
'Zheng, Cheng'
'Li, Zhifang'
'Chen, Weifeng'
'Qi, Fan'
'Su, Li'
'Xiao, Xu-Qiong'

_publ_section_title
;
 Synthesis, structure and DFT calculations of 1,2-N-substituted
 o-carboranes.
;
_journal_issue 21
_journal_name_full 'Dalton transactions (Cambridge, England : 2003)'
_journal_page_first 7242
_journal_page_last 7248
_journal_paper_doi 10.1039/c8dt04877k
_journal_volume 48
_journal_year 2019
_chemical_formula_sum 'C13 H34 B10 N2'
_chemical_formula_weight 326.52
_space_group_crystal_system triclinic
_space_group_IT_number 2
_space_group_name_Hall '-P 1'
_space_group_name_H-M_alt 'P -1'
_symmetry_space_group_name_Hall '-P 1'
_symmetry_space_group_name_H-M 'P -1'
_atom_sites_solution_hydrogens mixed
_audit_creation_method SHELXL-2014/7
_audit_update_record
;
2019-01-16 deposited with the CCDC.
2019-01-24 downloaded from the CCDC.
;
_cell_angle_alpha 107.034(9)
_cell_angle_beta 98.560(9)
_cell_angle_gamma 109.841(6)
_cell_formula_units_Z 2
_cell_length_a 8.829(5)
_cell_length_b 11.088(5)
_cell_length_c 12.660(6)
_cell_measurement_reflns_used 1560
_cell_measurement_temperature 296(2)
_cell_measurement_theta_max 21.34
_cell_measurement_theta_min 2.67
_cell_volume 1071.3(9)
_computing_cell_refinement 'Bruker SAINT'
_computing_data_collection 'Bruker APEX2'
_computing_data_reduction 'Bruker SAINT'
_computing_molecular_graphics 'Bruker SHELXTL'
_computing_publication_material 'Bruker SHELXTL'
_computing_structure_refinement 'SHELXL-2014/7 (Sheldrick, 2014)'
_computing_structure_solution 'SHELXS-97 (Sheldrick, 2008)'
_diffrn_ambient_temperature 296(2)
_diffrn_measured_fraction_theta_full 0.978
_diffrn_measured_fraction_theta_max 0.978
_diffrn_measurement_device_type 'Bruker APEX-II CCD'
_diffrn_measurement_method '\f and \w scans'
_diffrn_radiation_type MoK\a
_diffrn_radiation_wavelength 0.71073
_diffrn_reflns_av_R_equivalents 0.0389
_diffrn_reflns_av_unetI/netI 0.0778
_diffrn_reflns_Laue_measured_fraction_full 0.978
_diffrn_reflns_Laue_measured_fraction_max 0.978
_diffrn_reflns_limit_h_max 10
_diffrn_reflns_limit_h_min -10
_diffrn_reflns_limit_k_max 13
_diffrn_reflns_limit_k_min -9
_diffrn_reflns_limit_l_max 15
_diffrn_reflns_limit_l_min -15
_diffrn_reflns_number 6573
_diffrn_reflns_point_group_measured_fraction_full 0.978
_diffrn_reflns_point_group_measured_fraction_max 0.978
_diffrn_reflns_theta_full 25.094
_diffrn_reflns_theta_max 25.094
_diffrn_reflns_theta_min 1.750
_exptl_absorpt_coefficient_mu 0.052
_exptl_absorpt_correction_T_max 0.992
_exptl_absorpt_correction_T_min 0.991
_exptl_absorpt_correction_type multi-scan
_exptl_absorpt_process_details sadabs
_exptl_crystal_colour colorless
_exptl_crystal_density_diffrn 1.012
_exptl_crystal_description block
_exptl_crystal_F_000 352
_exptl_crystal_size_max 0.200
_exptl_crystal_size_mid 0.150
_exptl_crystal_size_min 0.150
_refine_diff_density_max 0.196
_refine_diff_density_min -0.212
_refine_diff_density_rms 0.036
_refine_ls_extinction_method none
_refine_ls_goodness_of_fit_ref 1.012
_refine_ls_hydrogen_treatment mixed
_refine_ls_matrix_type full
_refine_ls_number_parameters 322
_refine_ls_number_reflns 3727
_refine_ls_number_restraints 12
_refine_ls_restrained_S_all 1.126
_refine_ls_R_factor_all 0.1361
_refine_ls_R_factor_gt 0.0829
_refine_ls_shift/su_max 0.000
_refine_ls_shift/su_mean 0.000
_refine_ls_structure_factor_coef Fsqd
_refine_ls_weighting_details 'w=1/[\s^2^(Fo^2^)+(0.0845P)^2^+0.4200P] where P=(Fo^2^+2Fc^2^)/3'
_refine_ls_weighting_scheme calc
_refine_ls_wR_factor_gt 0.2015
_refine_ls_wR_factor_ref 0.2288
_reflns_Friedel_coverage 0.000
_reflns_number_gt 1987
_reflns_number_total 3727
_reflns_threshold_expression 'I > 2\s(I)'
_cod_data_source_file c8dt04877k2.cif
_cod_data_source_block compound4a
_cod_depositor_comments 'Adding full bibliography for 7048722--7048727.cif.'
_cod_original_cell_volume 1071.4(10)
_cod_database_code 7048726
_shelx_shelxl_version_number 2014/7
_shelx_space_group_comment
; 
The symmetry employed for this shelxl refinement is uniquely defined 
by the following loop, which should always be used as a source of 
symmetry information in preference to the above space-group names. 
They are only intended as comments. 
;
_shelx_estimated_absorpt_t_min 0.990
_shelx_estimated_absorpt_t_max 0.992

loop_
_space_group_symop_operation_xyz
'x, y, z'
'-x, -y, -z'

loop_
_atom_site_label
_atom_site_type_symbol
_atom_site_fract_x
_atom_site_fract_y
_atom_site_fract_z
_atom_site_U_iso_or_equiv
_atom_site_adp_type
_atom_site_occupancy
_atom_site_site_symmetry_order
_atom_site_calc_flag
_atom_site_refinement_flags_posn
_atom_site_refinement_flags_adp
_atom_site_refinement_flags_occupancy
_atom_site_disorder_assembly
_atom_site_disorder_group
C8 C 0.5639(7) 0.3289(6) 0.0679(5) 0.170(3) Uani 1 1 d . . . . .
H8A H 0.4967 0.2552 -0.0039 0.255 Uiso 1 1 calc R U . . .
H8B H 0.6403 0.4039 0.0537 0.255 Uiso 1 1 calc R U . . .
H8C H 0.4926 0.3601 0.1086 0.255 Uiso 1 1 calc R U . . .
N2 N 1.0280(3) 0.7491(2) 0.2735(2) 0.0693(7) Uani 1 1 d . . . . .
C2 C 1.0785(4) 0.5473(3) 0.2719(3) 0.0661(8) Uani 1 1 d . . . . .
B6 B 1.1828(6) 0.5003(5) 0.3664(5) 0.1009(15) Uani 1 1 d . . . . .
C1 C 1.1614(3) 0.7129(3) 0.3062(2) 0.0608(8) Uani 1 1 d . . . . .
N1 N 0.9057(3) 0.5058(2) 0.2214(2) 0.0764(8) Uani 1 1 d . . . . .
C3' C 0.8727(5) 0.6348(5) 0.2661(8) 0.071(2) Uani 0.680(13) 1 d . . P A 1
H3'A H 0.7765 0.6294 0.2137 0.086 Uiso 0.680(13) 1 calc R U P A 1
H3'B H 0.8526 0.6474 0.3411 0.086 Uiso 0.680(13) 1 calc R U P A 1
C3 C 0.8812(12) 0.6116(10) 0.1782(18) 0.077(5) Uani 0.320(13) 1 d . . P A 2
H3A H 0.7716 0.6125 0.1775 0.093 Uiso 0.320(13) 1 calc R U P A 2
H3B H 0.8969 0.5976 0.1020 0.093 Uiso 0.320(13) 1 calc R U P A 2
C9 C 1.0105(9) 0.8640(6) 0.3377(6) 0.090(2) Uani 0.515(4) 1 d . . P A 1
H9A H 1.1051 0.9171 0.4057 0.109 Uiso 0.515(4) 1 calc R U P A 1
H9B H 0.9093 0.8367 0.3623 0.109 Uiso 0.515(4) 1 calc R U P A 1
C10 C 1.0000(5) 0.9611(3) 0.2598(3) 0.1095(15) Uani 0.515(4) 1 d D . P A 1
C11 C 0.8301(10) 0.8812(8) 0.1745(8) 0.123(3) Uani 0.515(4) 1 d D . P A 1
H11A H 0.8317 0.8042 0.1158 0.185 Uiso 0.515(4) 1 calc R U P A 1
H11B H 0.8018 0.9400 0.1401 0.185 Uiso 0.515(4) 1 calc R U P A 1
H11C H 0.7483 0.8484 0.2130 0.185 Uiso 0.515(4) 1 calc R U P A 1
C13 C 0.9702(14) 1.0746(9) 0.3617(7) 0.156(4) Uani 0.515(4) 1 d D . P A 1
H13A H 0.9517 1.1415 0.3338 0.234 Uiso 0.515(4) 1 calc R U P A 1
H13B H 1.0674 1.1201 0.4268 0.234 Uiso 0.515(4) 1 calc R U P A 1
H13C H 0.8743 1.0285 0.3841 0.234 Uiso 0.515(4) 1 calc R U P A 1
C13' C 1.0177(12) 1.0156(9) 0.1500(7) 0.128(3) Uani 0.515(4) 1 d D . P A 1
H13D H 0.9320 0.9481 0.0817 0.192 Uiso 0.515(4) 1 calc R U P A 1
H13E H 1.1258 1.0284 0.1375 0.192 Uiso 0.515(4) 1 calc R U P A 1
H13F H 1.0056 1.1016 0.1678 0.192 Uiso 0.515(4) 1 calc R U P A 1
C9' C 1.0327(8) 0.8246(6) 0.1973(5) 0.0690(18) Uani 0.485(4) 1 d . . P A 3
H9'A H 0.9471 0.7669 0.1250 0.083 Uiso 0.485(4) 1 calc R U P A 3
H9'B H 1.1410 0.8517 0.1815 0.083 Uiso 0.485(4) 1 calc R U P A 3
C10' C 1.0000(5) 0.9611(3) 0.2598(3) 0.1095(15) Uani 0.485(4) 1 d D . P A 3
C12 C 1.1539(11) 1.0187(11) 0.2427(12) 0.140(4) Uani 0.485(4) 1 d D . P A 3
H12A H 1.1530 1.0839 0.2070 0.210 Uiso 0.485(4) 1 calc R U P A 3
H9'C H 1.1784 0.9476 0.1938 0.210 Uiso 0.485(4) 1 calc R U P A 3
H12B H 1.2380 1.0649 0.3153 0.210 Uiso 0.485(4) 1 calc R U P A 3
C12' C 1.1640(10) 1.0624(8) 0.3465(8) 0.113(3) Uani 0.485(4) 1 d D . P A 3
H12C H 1.1729 1.1547 0.3597 0.170 Uiso 0.485(4) 1 calc R U P A 3
H12D H 1.2547 1.0505 0.3178 0.170 Uiso 0.485(4) 1 calc R U P A 3
H12E H 1.1689 1.0468 0.4174 0.170 Uiso 0.485(4) 1 calc R U P A 3
C11' C 0.8409(10) 0.9383(10) 0.2726(10) 0.115(3) Uani 0.485(4) 1 d D . P A 3
H11D H 0.7592 0.8693 0.2031 0.172 Uiso 0.485(4) 1 calc R U P A 3
H11E H 0.8249 1.0225 0.2882 0.172 Uiso 0.485(4) 1 calc R U P A 3
H11F H 0.8282 0.9072 0.3352 0.172 Uiso 0.485(4) 1 calc R U P A 3
B9 B 1.3955(5) 0.6172(5) 0.2399(5) 0.0997(15) Uani 1 1 d . . . . .
C7 C 0.5393(7) 0.1776(5) 0.1789(4) 0.205(3) Uani 1 1 d . . . . .
H7A H 0.4668 0.0957 0.1140 0.308 Uiso 1 1 calc R U . . .
H7B H 0.4733 0.2200 0.2161 0.308 Uiso 1 1 calc R U . . .
H7C H 0.6020 0.1537 0.2320 0.308 Uiso 1 1 calc R U . . .
C6 C 0.7505(8) 0.2104(4) 0.0663(5) 0.184(3) Uani 1 1 d . . . . .
H6A H 0.7886 0.1569 0.1024 0.276 Uiso 1 1 calc R U . . .
H6B H 0.8450 0.2796 0.0592 0.276 Uiso 1 1 calc R U . . .
H6C H 0.6757 0.1510 -0.0086 0.276 Uiso 1 1 calc R U . . .
C5 C 0.6603(5) 0.2785(3) 0.1382(4) 0.1052(15) Uani 1 1 d . . . . .
C4 C 0.7836(4) 0.3968(3) 0.2447(3) 0.0940(12) Uani 1 1 d . . . . .
H4A H 0.7219 0.4364 0.2911 0.113 Uiso 1 1 calc R U . . .
H4B H 0.8431 0.3609 0.2895 0.113 Uiso 1 1 calc R U . . .
B2 B 1.3277(5) 0.7930(5) 0.4257(4) 0.0874(12) Uani 1 1 d . . . . .
B8 B 1.4764(6) 0.7274(6) 0.3843(5) 0.1101(17) Uani 1 1 d . . . . .
B10 B 1.3874(7) 0.5467(6) 0.3476(5) 0.1159(18) Uani 1 1 d . . . . .
B3 B 1.3564(4) 0.7666(4) 0.2852(4) 0.0777(11) Uani 1 1 d . . . . .
B5 B 1.2124(6) 0.4734(5) 0.2260(4) 0.0913(13) Uani 1 1 d . . . . .
B4 B 1.2003(5) 0.6112(4) 0.1878(3) 0.0677(9) Uani 1 1 d . . . . .
B1 B 1.1535(5) 0.6529(4) 0.4181(4) 0.0827(11) Uani 1 1 d . . . . .
B7 B 1.3496(7) 0.6555(6) 0.4640(5) 0.1136(17) Uani 1 1 d . . . . .
H4 H 1.137(3) 0.597(3) 0.107(2) 0.067(8) Uiso 1 1 d . . . . .
H3 H 1.403(4) 0.858(3) 0.258(2) 0.086(9) Uiso 1 1 d . . . . .
H5 H 1.146(4) 0.364(4) 0.160(3) 0.111(11) Uiso 1 1 d . . . . .
H6 H 1.118(4) 0.414(4) 0.384(3) 0.107(11) Uiso 1 1 d . . . . .
H1 H 1.060(4) 0.664(3) 0.456(3) 0.092(9) Uiso 1 1 d . . . . .
H8 H 1.609(5) 0.784(4) 0.410(3) 0.132(13) Uiso 1 1 d . . . . .
H2 H 1.349(5) 0.893(4) 0.476(3) 0.140(15) Uiso 1 1 d . . . . .
H7 H 1.396(5) 0.670(4) 0.558(4) 0.145(15) Uiso 1 1 d . . . . .
H10 H 1.484(5) 0.493(4) 0.367(3) 0.145(14) Uiso 1 1 d . . . . .
H9 H 1.476(4) 0.612(3) 0.177(3) 0.111(11) Uiso 1 1 d . . . . .

loop_
_atom_site_aniso_label
_atom_site_aniso_U_11
_atom_site_aniso_U_22
_atom_site_aniso_U_33
_atom_site_aniso_U_23
_atom_site_aniso_U_13
_atom_site_aniso_U_12
C8 0.101(4) 0.166(5) 0.147(5) 0.000(4) 0.020(3) -0.004(4)
N2 0.0467(13) 0.0477(12) 0.1105(19) 0.0285(12) 0.0190(13) 0.0175(10)
C2 0.0612(18) 0.0553(15) 0.103(2) 0.0415(15) 0.0429(16) 0.0291(13)
B6 0.120(4) 0.118(3) 0.143(4) 0.098(3) 0.084(3) 0.078(3)
C1 0.0441(15) 0.0536(15) 0.089(2) 0.0315(14) 0.0222(14) 0.0182(12)
N1 0.0568(15) 0.0464(12) 0.123(2) 0.0315(13) 0.0354(14) 0.0129(11)
C3' 0.045(2) 0.058(3) 0.102(5) 0.021(3) 0.021(3) 0.019(2)
C3 0.048(5) 0.052(5) 0.113(13) 0.020(6) 0.009(6) 0.013(4)
C9 0.101(5) 0.076(4) 0.126(6) 0.051(4) 0.058(4) 0.050(4)
C10 0.104(3) 0.0510(18) 0.143(3) 0.024(2) -0.026(3) 0.032(2)
C11 0.125(7) 0.085(5) 0.140(8) 0.027(5) -0.008(6) 0.050(5)
C13 0.217(12) 0.098(6) 0.151(8) 0.013(6) 0.014(8) 0.105(8)
C13' 0.142(8) 0.134(7) 0.156(8) 0.095(6) 0.049(6) 0.075(6)
C9' 0.062(4) 0.072(4) 0.082(4) 0.036(3) 0.020(3) 0.031(3)
C10' 0.104(3) 0.0510(18) 0.143(3) 0.024(2) -0.026(3) 0.032(2)
C12 0.107(8) 0.131(9) 0.212(13) 0.124(10) 0.050(9) 0.029(6)
C12' 0.118(7) 0.062(4) 0.140(8) 0.035(5) 0.027(7) 0.020(5)
C11' 0.093(7) 0.107(7) 0.180(10) 0.068(7) 0.056(7) 0.063(6)
B9 0.080(3) 0.142(4) 0.144(4) 0.095(3) 0.067(3) 0.072(3)
C7 0.207(6) 0.108(3) 0.153(4) -0.003(3) 0.086(4) -0.079(4)
C6 0.244(6) 0.075(3) 0.195(5) -0.008(3) 0.141(5) 0.036(3)
C5 0.104(3) 0.0581(19) 0.097(3) -0.0097(18) 0.053(2) -0.0108(19)
C4 0.088(2) 0.0640(18) 0.103(3) 0.0126(17) 0.055(2) 0.0026(17)
B2 0.067(2) 0.101(3) 0.090(3) 0.043(2) 0.019(2) 0.025(2)
B8 0.061(3) 0.169(5) 0.133(4) 0.095(4) 0.034(3) 0.050(3)
B10 0.109(4) 0.173(5) 0.160(5) 0.121(4) 0.074(4) 0.100(4)
B3 0.0469(19) 0.096(3) 0.105(3) 0.060(2) 0.0281(19) 0.0248(18)
B5 0.106(3) 0.096(3) 0.134(4) 0.071(3) 0.075(3) 0.071(3)
B4 0.066(2) 0.079(2) 0.086(3) 0.0492(19) 0.039(2) 0.0395(18)
B1 0.081(3) 0.091(3) 0.096(3) 0.046(2) 0.048(2) 0.038(2)
B7 0.099(4) 0.161(5) 0.119(4) 0.091(4) 0.038(3) 0.060(3)

loop_
_atom_type_symbol
_atom_type_description
_atom_type_scat_dispersion_real
_atom_type_scat_dispersion_imag
_atom_type_scat_source
C C 0.0033 0.0016 'International Tables Vol C Tables 4.2.6.8 and 6.1.1.4'
H H 0.0000 0.0000 'International Tables Vol C Tables 4.2.6.8 and 6.1.1.4'
N N 0.0061 0.0033 'International Tables Vol C Tables 4.2.6.8 and 6.1.1.4'
B B 0.0013 0.0007 'International Tables Vol C Tables 4.2.6.8 and 6.1.1.4'

loop_
_geom_angle_atom_site_label_1
_geom_angle_atom_site_label_2
_geom_angle_atom_site_label_3
_geom_angle
C5 C8 H8A 109.5
C5 C8 H8B 109.5
H8A C8 H8B 109.5
C5 C8 H8C 109.5
H8A C8 H8C 109.5
H8B C8 H8C 109.5
C9 N2 C1 124.0(4)
C1 N2 C9' 121.4(3)
C9 N2 C3' 102.8(4)
C1 N2 C3' 106.1(3)
C1 N2 C3 106.6(4)
N1 C2 C1 105.3(2)
N1 C2 B6 132.4(3)
C1 C2 B6 110.7(3)
N1 C2 B5 129.1(3)
C1 C2 B5 111.4(2)
B6 C2 B5 62.7(2)
N1 C2 B4 111.4(3)
C1 C2 B4 62.47(17)
B6 C2 B4 112.4(2)
B5 C2 B4 60.89(19)
N1 C2 B1 115.5(2)
C1 C2 B1 61.73(19)
B6 C2 B1 60.7(2)
B5 C2 B1 112.5(3)
B4 C2 B1 113.6(2)
C2 B6 B1 61.0(2)
C2 B6 B7 105.6(3)
B1 B6 B7 58.8(3)
C2 B6 B10 104.7(3)
B1 B6 B10 107.1(4)
B7 B6 B10 59.6(3)
C2 B6 B5 59.3(2)
B1 B6 B5 110.0(3)
B7 B6 B5 108.1(3)
B10 B6 B5 59.5(3)
C2 B6 H6 120(2)
B1 B6 H6 121.2(18)
B7 B6 H6 126.9(19)
B10 B6 H6 125.4(19)
B5 B6 H6 118.0(18)
N2 C1 C2 105.8(2)
N2 C1 B2 130.4(3)
C2 C1 B2 112.1(2)
N2 C1 B3 128.8(2)
C2 C1 B3 111.2(2)
B2 C1 B3 63.2(2)
N2 C1 B1 114.9(2)
C2 C1 B1 62.9(2)
B2 C1 B1 60.9(2)
B3 C1 B1 112.9(2)
N2 C1 B4 112.3(2)
C2 C1 B4 62.39(17)
B2 C1 B4 113.0(3)
B3 C1 B4 60.4(2)
B1 C1 B4 114.5(2)
C2 N1 C4 118.8(3)
C2 N1 C3 109.7(4)
C4 N1 C3 129.2(5)
C2 N1 C3' 105.2(3)
C4 N1 C3' 107.4(3)
N2 C3' N1 104.5(4)
N2 C3' H3'A 110.9
N1 C3' H3'A 110.9
N2 C3' H3'B 110.9
N1 C3' H3'B 110.9
H3'A C3' H3'B 108.9
N1 C3 N2 100.1(9)
N1 C3 H3A 111.8
N2 C3 H3A 111.8
N1 C3 H3B 111.8
N2 C3 H3B 111.8
H3A C3 H3B 109.5
N2 C9 C10 109.9(5)
N2 C9 H9A 109.7
C10 C9 H9A 109.7
N2 C9 H9B 109.7
C10 C9 H9B 109.7
H9A C9 H9B 108.2
C11 C10 C13 103.5(6)
C11 C10 C9 104.3(5)
C13 C10 C9 93.7(5)
C11 C10 C13' 75.5(5)
C13 C10 C13' 108.8(5)
C9 C10 C13' 157.0(4)
C10 C11 H11A 109.5
C10 C11 H11B 109.5
H11A C11 H11B 109.5
C10 C11 H11C 109.5
H11A C11 H11C 109.5
H11B C11 H11C 109.5
C10 C13 H13A 109.5
C10 C13 H13B 109.5
H13A C13 H13B 109.5
C10 C13 H13C 109.5
H13A C13 H13C 109.5
H13B C13 H13C 109.5
C10 C13' H13D 109.5
C10 C13' H13E 109.5
H13D C13' H13E 109.5
C10 C13' H13F 109.5
H13D C13' H13F 109.5
H13E C13' H13F 109.5
N2 C9' C10' 108.2(4)
N2 C9' H9'A 110.1
C10' C9' H9'A 110.1
N2 C9' H9'B 110.1
C10' C9' H9'B 110.1
H9'A C9' H9'B 108.4
C12 C10' C11' 162.4(6)
C12 C10' C12' 50.7(5)
C11' C10' C12' 127.2(7)
C12 C10' C9' 78.3(6)
C11' C10' C9' 116.5(5)
C12' C10' C9' 105.3(5)
C10' C12 H12A 109.5
C10' C12 H9'C 109.5
H12A C12 H9'C 109.5
C10' C12 H12B 109.5
H12A C12 H12B 109.5
H9'C C12 H12B 109.5
C10' C12' H12C 109.5
C10' C12' H12D 109.5
H12C C12' H12D 109.5
C10' C12' H12E 109.5
H12C C12' H12E 109.5
H12D C12' H12E 109.5
C10' C11' H11D 109.5
C10' C11' H11E 109.5
H11D C11' H11E 109.5
C10' C11' H11F 109.5
H11D C11' H11F 109.5
H11E C11' H11F 109.5
B4 B9 B8 108.9(3)
B4 B9 B3 60.0(2)
B8 B9 B3 60.6(3)
B4 B9 B10 108.6(3)
B8 B9 B10 60.6(3)
B3 B9 B10 108.8(3)
B4 B9 B5 60.3(2)
B8 B9 B5 108.6(3)
B3 B9 B5 108.2(3)
B10 B9 B5 59.9(3)
B4 B9 H9 116.1(17)
B8 B9 H9 123.1(17)
B3 B9 H9 116.6(17)
B10 B9 H9 127.5(17)
B5 B9 H9 123.0(17)
C5 C7 H7A 109.5
C5 C7 H7B 109.5
H7A C7 H7B 109.5
C5 C7 H7C 109.5
H7A C7 H7C 109.5
H7B C7 H7C 109.5
C5 C6 H6A 109.5
C5 C6 H6B 109.5
H6A C6 H6B 109.5
C5 C6 H6C 109.5
H6A C6 H6C 109.5
H6B C6 H6C 109.5
C8 C5 C6 108.7(4)
C8 C5 C4 110.4(4)
C6 C5 C4 110.4(4)
C8 C5 C7 109.1(5)
C6 C5 C7 111.3(4)
C4 C5 C7 106.9(3)
N1 C4 C5 114.2(3)
N1 C4 H4A 108.7
C5 C4 H4A 108.7
N1 C4 H4B 108.7
C5 C4 H4B 108.7
H4A C4 H4B 107.6
C1 B2 B1 60.4(2)
C1 B2 B8 104.0(3)
B1 B2 B8 106.7(3)
C1 B2 B3 58.6(2)
B1 B2 B3 108.8(3)
B8 B2 B3 59.4(2)
C1 B2 B7 104.5(3)
B1 B2 B7 58.7(3)
B8 B2 B7 59.3(3)
B3 B2 B7 107.0(3)
C1 B2 H2 116(2)
B1 B2 H2 120(2)
B8 B2 H2 129(2)
B3 B2 H2 117(2)
B7 B2 H2 131(2)
B9 B8 B7 108.7(4)
B9 B8 B3 59.9(3)
B7 B8 B3 109.1(3)
B9 B8 B10 60.0(3)
B7 B8 B10 60.0(3)
B3 B8 B10 107.9(4)
B9 B8 B2 108.8(3)
B7 B8 B2 60.7(3)
B3 B8 B2 60.6(2)
B10 B8 B2 108.4(3)
B9 B8 H8 114(2)
B7 B8 H8 128(2)
B3 B8 H8 117(2)
B10 B8 H8 121(2)
B2 B8 H8 126(2)
B9 B10 B7 108.2(3)
B9 B10 B8 59.4(3)
B7 B10 B8 59.8(3)
B9 B10 B5 60.8(3)
B7 B10 B5 109.4(3)
B8 B10 B5 108.4(3)
B9 B10 B6 108.5(3)
B7 B10 B6 60.1(3)
B8 B10 B6 107.5(3)
B5 B10 B6 60.6(3)
B9 B10 H10 119.8(18)
B7 B10 H10 119.4(19)
B8 B10 H10 116.9(19)
B5 B10 H10 125(2)
B6 B10 H10 125.9(18)
C1 B3 B4 60.93(18)
C1 B3 B9 105.2(3)
B4 B3 B9 59.0(2)
C1 B3 B8 104.1(3)
B4 B3 B8 107.3(3)
B9 B3 B8 59.5(3)
C1 B3 B2 58.2(2)
B4 B3 B2 109.4(3)
B9 B3 B2 108.0(3)
B8 B3 B2 60.0(3)
C1 B3 H3 120.0(15)
B4 B3 H3 119.9(15)
B9 B3 H3 126.4(14)
B8 B3 H3 126.2(15)
B2 B3 H3 119.3(14)
C2 B5 B4 60.08(18)
C2 B5 B10 104.0(3)
B4 B5 B10 106.4(3)
C2 B5 B9 103.8(3)
B4 B5 B9 58.1(2)
B10 B5 B9 59.3(3)
C2 B5 B6 58.0(2)
B4 B5 B6 108.0(3)
B10 B5 B6 59.9(3)
B9 B5 B6 106.8(4)
C2 B5 H5 114.2(18)
B4 B5 H5 119.4(18)
B10 B5 H5 130.4(18)
B9 B5 H5 132.7(17)
B6 B5 H5 116.8(17)
B9 B4 B3 60.9(3)
B9 B4 C2 105.6(3)
B3 B4 C2 104.0(3)
B9 B4 C1 105.0(3)
B3 B4 C1 58.69(19)
C2 B4 C1 55.14(16)
B9 B4 B5 61.6(2)
B3 B4 B5 110.0(3)
C2 B4 B5 59.04(18)
C1 B4 B5 104.0(3)
B9 B4 H4 131.5(14)
B3 B4 H4 124.7(14)
C2 B4 H4 116.6(14)
C1 B4 H4 118.1(14)
B5 B4 H4 122.4(15)
B7 B1 C1 105.8(3)
B7 B1 B2 62.0(3)
C1 B1 B2 58.7(2)
B7 B1 B6 61.3(3)
C1 B1 B6 103.6(3)
B2 B1 B6 110.3(3)
B7 B1 C2 105.5(3)
C1 B1 C2 55.32(17)
B2 B1 C2 104.2(3)
B6 B1 C2 58.4(2)
B7 B1 H1 135.6(17)
C1 B1 H1 113.0(17)
B2 B1 H1 123.1(17)
B6 B1 H1 125.4(17)
C2 B1 H1 113.8(17)
B1 B7 B8 107.8(3)
B1 B7 B10 108.4(4)
B8 B7 B10 60.2(3)
B1 B7 B6 59.8(3)
B8 B7 B6 107.8(4)
B10 B7 B6 60.2(3)
B1 B7 B2 59.3(2)
B8 B7 B2 60.0(3)
B10 B7 B2 108.0(3)
B6 B7 B2 106.9(3)
B1 B7 H7 118(2)
B8 B7 H7 125(2)
B10 B7 H7 125(2)
B6 B7 H7 121(2)
B2 B7 H7 121(2)

loop_
_geom_bond_atom_site_label_1
_geom_bond_atom_site_label_2
_geom_bond_distance
C8 C5 1.489(7)
C8 H8A 0.9600
C8 H8B 0.9600
C8 H8C 0.9600
N2 C9 1.369(6)
N2 C1 1.411(3)
N2 C9' 1.447(6)
N2 C3' 1.486(5)
N2 C3 1.605(12)
C2 N1 1.417(4)
C2 C1 1.619(4)
C2 B6 1.707(5)
C2 B5 1.730(4)
C2 B4 1.748(4)
C2 B1 1.753(5)
B6 B1 1.748(6)
B6 B7 1.774(8)
B6 B10 1.776(6)
B6 B5 1.788(6)
B6 H6 1.04(3)
C1 B2 1.703(5)
C1 B3 1.710(4)
C1 B1 1.734(5)
C1 B4 1.750(4)
N1 C4 1.459(3)
N1 C3 1.495(12)
N1 C3' 1.519(6)
C3' H3'A 0.9700
C3' H3'B 0.9700
C3 H3A 0.9700
C3 H3B 0.9700
C9 C10 1.674(7)
C9 H9A 0.9700
C9 H9B 0.9700
C10 C11 1.502(7)
C10 C13 1.640(7)
C10 C13' 1.679(7)
C11 H11A 0.9600
C11 H11B 0.9600
C11 H11C 0.9600
C13 H13A 0.9600
C13 H13B 0.9600
C13 H13C 0.9600
C13' H13D 0.9600
C13' H13E 0.9600
C13' H13F 0.9600
C9' C10' 1.633(7)
C9' H9'A 0.9700
C9' H9'B 0.9700
C10' C12 1.372(7)
C10' C11' 1.383(6)
C10' C12' 1.505(7)
C12 H12A 0.9600
C12 H9'C 0.9600
C12 H12B 0.9600
C12' H12C 0.9600
C12' H12D 0.9600
C12' H12E 0.9600
C11' H11D 0.9600
C11' H11E 0.9600
C11' H11F 0.9600
B9 B4 1.723(6)
B9 B8 1.749(8)
B9 B3 1.756(6)
B9 B10 1.758(6)
B9 B5 1.785(6)
B9 H9 1.15(3)
C7 C5 1.533(5)
C7 H7A 0.9600
C7 H7B 0.9600
C7 H7C 0.9600
C6 C5 1.502(5)
C6 H6A 0.9600
C6 H6B 0.9600
C6 H6C 0.9600
C5 C4 1.510(5)
C4 H4A 0.9700
C4 H4B 0.9700
B2 B1 1.742(6)
B2 B8 1.776(7)
B2 B3 1.788(6)
B2 B7 1.789(7)
B2 H2 1.05(4)
B8 B7 1.763(6)
B8 B3 1.767(6)
B8 B10 1.768(8)
B8 H8 1.07(4)
B10 B7 1.765(8)
B10 B5 1.768(8)
B10 H10 1.23(4)
B3 B4 1.740(6)
B3 H3 1.13(3)
B5 B4 1.762(5)
B5 H5 1.14(3)
B4 H4 1.03(3)
B1 B7 1.730(7)
B1 H1 1.04(3)
B7 H7 1.14(4)
